data_3000592
loop_
_publ_author_name
'Shin-ichiro Noro'

_publ_section_title
;
 Structural Characterization of a Desolvated Flexible Porous Coordination
 Polymer using MicroED
;
_journal_name_full 'Crystal Growth & Design'
_journal_page_first 438
_journal_volume 26
_journal_year 2026
_chemical_formula_moiety 'C27 H28 Cu F3 N4 O3 S, C F3 O3 S'
_chemical_formula_sum 'C28 H28 Cu F6 N4 O6 S2'
_chemical_formula_weight 758.22
_space_group_crystal_system monoclinic
_space_group_IT_number 4
_space_group_name_Hall 'P 2yb'
_space_group_name_H-M_alt 'P 1 21 1'
_atom_sites_solution_hydrogens geom
_atom_sites_solution_primary dual
_audit_creation_date 2025-02-26
_audit_creation_method
;
Olex2 1.5
(compiled 2024.02.16 svn.r378c4104 for OlexSys, GUI svn.r6928)
;
_cell_angle_alpha 90
_cell_angle_beta 96.22(3)
_cell_angle_gamma 90
_cell_formula_units_Z 2
_cell_length_a 8.810(3)
_cell_length_b 17.268(4)
_cell_length_c 10.929(4)
_cell_measurement_reflns_used 4154
_cell_measurement_temperature 79
_cell_measurement_theta_max 0.7472625083390779
_cell_measurement_theta_min 0.10645600954679486
_cell_volume 1652.9(9)
_computing_molecular_graphics 'Olex2 1.5 (Dolomanov et al., 2009)'
_computing_publication_material 'Olex2 1.5 (Dolomanov et al., 2009)'
_computing_structure_refinement 'SHELXL 2018/3 (Sheldrick, 2015)'
_computing_structure_solution 'SHELXT 2018/2 (Sheldrick, 2018)'
_diffrn_ambient_temperature 79
_diffrn_detector 'Falcon 3 direct electron camera (integration mode)'
_diffrn_detector_type CMOS
_diffrn_measured_fraction_theta_full 0.956
_diffrn_measured_fraction_theta_max 0.956
_diffrn_measurement_device_type 'Transmission electron microscope'
_diffrn_measurement_method 'continuous rotation electron diffraction (MicroED)'
_diffrn_radiation_probe electron
_diffrn_radiation_type electron
_diffrn_radiation_wavelength 0.02508
_diffrn_reflns_av_R_equivalents 0.2271
_diffrn_reflns_av_unetI/netI 0.2285
_diffrn_reflns_Laue_measured_fraction_full 0.956
_diffrn_reflns_Laue_measured_fraction_max 0.956
_diffrn_reflns_limit_h_max 9
_diffrn_reflns_limit_h_min -9
_diffrn_reflns_limit_k_max 18
_diffrn_reflns_limit_k_min -18
_diffrn_reflns_limit_l_max 11
_diffrn_reflns_limit_l_min -11
_diffrn_reflns_number 37133
_diffrn_reflns_point_group_measured_fraction_full 0.949
_diffrn_reflns_point_group_measured_fraction_max 0.949
_diffrn_reflns_theta_full 0.781
_diffrn_reflns_theta_max 0.781
_diffrn_reflns_theta_min 0.106
_diffrn_source 'Talos Arctica Field Emission Gun'
_exptl_absorpt_coefficient_mu 0.000
_exptl_crystal_colour blue
_exptl_crystal_colour_primary blue
_exptl_crystal_density_diffrn 1.523
_exptl_crystal_description powder
_exptl_crystal_F_000 265
_refine_diff_density_max 0.085
_refine_diff_density_min -0.096
_refine_diff_density_rms 0.025
_refine_ls_abs_structure_details
;
 All f" are zero, so absolute structure could not be determined
;
_refine_ls_extinction_coef 597(24)
_refine_ls_extinction_expression Fc^*^=kFc[1+0.001xFc^2^\l^3^/sin(2\q)]^-1/4^
_refine_ls_extinction_method 'SHELXL-2018/3 (Sheldrick 2018)'
_refine_ls_goodness_of_fit_ref 0.920
_refine_ls_hydrogen_treatment constr
_refine_ls_matrix_type full
_refine_ls_number_parameters 498
_refine_ls_number_reflns 4224
_refine_ls_number_restraints 340
_refine_ls_restrained_S_all 0.904
_refine_ls_R_factor_all 0.1441
_refine_ls_R_factor_gt 0.0875
_refine_ls_shift/su_max 0.071
_refine_ls_shift/su_mean 0.015
_refine_ls_structure_factor_coef Fsqd
_refine_ls_weighting_details 'w=1/[\s^2^(Fo^2^)+(0.1051P)^2^] where P=(Fo^2^+2Fc^2^)/3'
_refine_ls_weighting_scheme calc
_refine_ls_wR_factor_gt 0.2002
_refine_ls_wR_factor_ref 0.2169
_reflns_Friedel_coverage 0.910
_reflns_Friedel_fraction_full 0.942
_reflns_Friedel_fraction_max 0.942
_reflns_number_gt 1971
_reflns_number_total 4224
_reflns_threshold_expression 'I > 2\s(I)'
_cod_data_source_file CuCF3SO32bpp2_response_250227.cif
_cod_data_source_block '[Cu(CF3SO3)2(bpp)2]'
_cod_depositor_comments 'Releasing structure 3000592 into public domain as published material.'
_cod_original_cell_volume 1652.9(6)
_cod_database_code 3000592
_shelx_shelxl_version_number 2018/3
_shelx_space_group_comment
;
The symmetry employed for this shelxl refinement is uniquely defined
by the following loop, which should always be used as a source of
symmetry information in preference to the above space-group names.
They are only intended as comments.
;
_olex2_refinement_description
;
1. Fixed Uiso
 At 1.2 times of:
  All C(H) groups, All C(H,H) groups, All C(H,H,H,H) groups
2. Restrained distances
 C6-C7 = C7-C8
 1.52 with sigma of 0.002
 C27-F1 \\sim C27-F2 \\sim C27-F3 \\sim C28-F4 \\sim C28-F5 \\sim C28-F6
 with sigma of 0.02
 F1-F2 \\sim F2-F3 \\sim F1-F3 \\sim F4-F5 \\sim F5-F6 \\sim F4-F6
 with sigma of 0.02
 N2-C11 \\sim N2A-C11A
 with sigma of 0.02
 N2-C13 \\sim N2A-C13A
 with sigma of 0.02
 C6-C7 \\sim C6-C7A
 with sigma of 0.02
 C7-C8 \\sim C7A-C8A
 with sigma of 0.02
 C9-C10 \\sim C9A-C10A
 with sigma of 0.02
 C9-C12 \\sim C9A-C12A
 with sigma of 0.02
 C9-C8 \\sim C9A-C8A
 with sigma of 0.02
 C10-C11 \\sim C10A-C11A
 with sigma of 0.02
 C12-C13 \\sim C12A-C13A
 with sigma of 0.02
 N2-C10 \\sim N2A-C10A
 with sigma of 0.04
 N2-C12 \\sim N2A-C12A
 with sigma of 0.04
 C6-C8 \\sim C6-C8A
 with sigma of 0.04
 C7-C9 \\sim C7A-C9A
 with sigma of 0.04
 C9-C11 \\sim C9A-C11A
 with sigma of 0.04
 C9-C13 \\sim C9A-C13A
 with sigma of 0.04
 C10-C12 \\sim C10A-C12A
 with sigma of 0.04
 C10-C8 \\sim C10A-C8A
 with sigma of 0.04
 C11-C13 \\sim C11A-C13A
 with sigma of 0.04
 C12-C8 \\sim C12A-C8A
 with sigma of 0.04
3. Restrained planarity
 C9, C10, C11, C12, C13, N2, C8
 with sigma of 0.1
 C8, C9, C10, C11, C12, C13, N2
 with sigma of 0.1
 C8A, C9A, C10A, C11A, C12A, C13A, N2A
 with sigma of 0.1
4. Uiso/Uaniso restraints and constraints
F1 \\sim F2 \\sim F2 \\sim F3 \\sim F3 \\sim F1 \\sim F1 \\sim C27 \\sim F2
\\sim C27 \\sim F3 \\sim C27: within 2A with sigma of 0.04 and sigma for
terminal atoms of 0.08 within 2A
O1 \\sim O2: within 2A with sigma of 0.04 and sigma for terminal atoms of 0.08
within 2A
N4 \\sim C26 \\sim N4 \\sim C24: within 2A with sigma of 0.04 and sigma for
terminal atoms of 0.08 within 2A
C7A \\sim C6 \\sim C7A \\sim C8A: within 2A with sigma of 0.04 and sigma for
terminal atoms of 0.08 within 2A
C9A \\sim C12A \\sim C9A \\sim C10A: within 2A with sigma of 0.04 and sigma for
terminal atoms of 0.08 within 2A
N2A \\sim C13A \\sim N2A \\sim C11A \\sim N2 \\sim C13 \\sim N2 \\sim C11:
within 2A with sigma of 0.04 and sigma for terminal atoms of 0.08 within 2A
Uanis(F1) \\sim Ueq, Uanis(C7A) \\sim Ueq, Uanis(C27) \\sim Ueq, Uanis(N2)
\\sim Ueq, Uanis(C7) \\sim Ueq, Uanis(C11) \\sim Ueq, Uanis(C12) \\sim Ueq,
Uanis(N4) \\sim Ueq, Uanis(N2A) \\sim Ueq: with sigma of 0.1 and sigma for
terminal atoms of 0.2
5. Rigid body (RIGU) restrains
 C7, C7A, C8, C8A, C9, C9A, C10, C10A, C11, C11A, C12, C12A, C13, C13A, N2, N2A
 with sigma for 1-2 distances of 0.004 and sigma for 1-3 distances of 0.004
6. Others
 Sof(H6BC)=Sof(H6BD)=Sof(C7A)=Sof(H7AA)=Sof(H7AB)=Sof(C8A)=Sof(H8AA)=Sof(H8AB)=
 Sof(C9A)=Sof(C10A)=Sof(H10A)=Sof(C12A)=Sof(H12A)=Sof(C13A)=Sof(H13A)=Sof(C11A)=
 Sof(H11A)=Sof(N2A)=1-FVAR(1)
 Sof(N2)=Sof(H6AA)=Sof(H6AB)=Sof(C7)=Sof(H7A)=Sof(H7B)=Sof(C9)=Sof(C10)=
 Sof(H10)=Sof(C11)=Sof(H11)=Sof(C12)=Sof(H12)=Sof(C13)=Sof(H13)=Sof(C8)=
 Sof(H8A)=Sof(H8B)=FVAR(1)
7.a Secondary CH2 refined with riding coordinates:
 C6(H6AA,H6AB), C6(H6BC,H6BD), C7(H7A,H7B), C19(H19A,H19B), C20(H20A,H20B),
 C21(H21A,H21B), C8(H8A,H8B), C7A(H7AA,H7AB), C8A(H8AA,H8AB)
7.b Aromatic/amide H refined with riding coordinates:
 C1(H1), C2(H2), C4(H4), C5(H5), C10(H10), C11(H11), C12(H12), C13(H13),
 C14(H14), C15(H15), C17(H17), C18(H18), C23(H23), C24(H24), C25(H25), C26(H26),
  C10A(H10A), C12A(H12A), C13A(H13A), C11A(H11A)
;
_olex2_submission_special_instructions 'No special instructions were received'

loop_
_space_group_symop_operation_xyz
'x, y, z'
'-x, y+1/2, -z'

loop_
_atom_site_label
_atom_site_type_symbol
_atom_site_fract_x
_atom_site_fract_y
_atom_site_fract_z
_atom_site_U_iso_or_equiv
_atom_site_adp_type
_atom_site_occupancy
_atom_site_site_symmetry_order
_atom_site_calc_flag
_atom_site_refinement_flags_posn
_atom_site_refinement_flags_adp
_atom_site_refinement_flags_occupancy
_atom_site_disorder_assembly
_atom_site_disorder_group
Cu1 Cu 0.5145(5) 0.1550(4) 0.2413(5) 0.0645(17) Uani 1 1 d . . . . .
S1 S 0.2431(11) 0.0774(5) 0.4652(10) 0.086(3) Uani 1 1 d . . . . .
S2 S 0.6849(10) 0.2420(5) -0.0323(9) 0.068(3) Uani 1 1 d . . . . .
F1 F 0.288(4) -0.0665(11) 0.437(3) 0.26(2) Uani 1 1 d D U . A 1
F2 F 0.209(4) -0.0400(14) 0.604(3) 0.26(2) Uani 1 1 d D U . B 1
F3 F 0.434(3) -0.0096(16) 0.572(3) 0.206(15) Uani 1 1 d D U . C 1
F4 F 0.792(2) 0.3772(18) -0.087(3) 0.28(3) Uani 1 1 d D . . . .
F5 F 0.702(3) 0.3729(15) 0.080(2) 0.162(12) Uani 1 1 d D . . . .
F6 F 0.9154(18) 0.3189(11) 0.0633(18) 0.126(8) Uani 1 1 d D . . . .
O1 O 0.096(4) 0.073(3) 0.424(4) 0.32(3) Uani 1 1 d . . . . .
O2 O 0.268(3) 0.1229(13) 0.573(3) 0.167(11) Uani 1 1 d . . . . .
O3 O 0.360(3) 0.0963(10) 0.3810(19) 0.113(7) Uani 1 1 d . . . . .
O4 O 0.777(2) 0.2077(14) -0.097(2) 0.137(8) Uani 1 1 d . . . . .
O5 O 0.6810(15) 0.2051(7) 0.0790(13) 0.079(5) Uani 1 1 d . . . . .
O6 O 0.5389(15) 0.2636(8) -0.0977(13) 0.077(5) Uani 1 1 d . . . . .
N1 N 0.6132(18) 0.0535(8) 0.2326(14) 0.068(5) Uani 1 1 d . . . . .
N2 N 1.308(5) -0.311(3) 0.633(4) 0.075(11) Uani 0.54(2) 1 d D U P D 1
N3 N 0.3580(17) 0.1247(8) 0.1017(17) 0.071(5) Uani 1 1 d . . . . .
N4 N -0.4074(19) -0.2424(9) -0.2543(15) 0.076(5) Uani 1 1 d . U . . .
C1 C 0.762(2) 0.0409(11) 0.2179(15) 0.088(6) Uani 1 1 d . . . . .
H1 H 0.822790 0.086561 0.222115 0.106 Uiso 1 1 calc R U . . .
C2 C 0.844(2) -0.0268(11) 0.1977(17) 0.100(6) Uani 1 1 d . . . . .
H2 H 0.947353 -0.027037 0.180368 0.120 Uiso 1 1 calc R U . . .
C3 C 0.7577(18) -0.0935(10) 0.2058(15) 0.082(6) Uani 1 1 d . . . . .
C4 C 0.602(2) -0.0851(10) 0.2210(15) 0.089(6) Uani 1 1 d . . . . .
H4 H 0.538598 -0.129690 0.220650 0.107 Uiso 1 1 calc R U . . .
C5 C 0.5408(18) -0.0138(9) 0.2361(14) 0.082(6) Uani 1 1 d . . . . .
H5 H 0.436440 -0.012005 0.250554 0.098 Uiso 1 1 calc R U . . .
C6 C 0.822(2) -0.1723(9) 0.1875(17) 0.122(9) Uani 1 1 d D U . . .
H6AA H 0.897441 -0.166508 0.126844 0.146 Uiso 0.54(2) 1 calc R U P D 1
H6AB H 0.738013 -0.204404 0.147608 0.146 Uiso 0.54(2) 1 calc R U P D 1
H6BC H 0.873183 -0.175965 0.111143 0.146 Uiso 0.46(2) 1 calc R U P D 2
H6BD H 0.745257 -0.213842 0.189147 0.146 Uiso 0.46(2) 1 calc R U P D 2
C7 C 0.900(3) -0.2196(12) 0.294(2) 0.073(11) Uani 0.54(2) 1 d D U P D 1
H7A H 0.929566 -0.270921 0.263570 0.087 Uiso 0.54(2) 1 calc R U P D 1
H7B H 0.828482 -0.227787 0.356484 0.087 Uiso 0.54(2) 1 calc R U P D 1
C9 C 1.129(3) -0.2202(13) 0.446(3) 0.086(11) Uani 0.54(2) 1 d D . P D 1
C10 C 1.124(4) -0.2059(17) 0.571(3) 0.098(13) Uani 0.54(2) 1 d D . P D 1
H10 H 1.059337 -0.166480 0.597345 0.118 Uiso 0.54(2) 1 calc R U P D 1
C11 C 1.220(4) -0.253(2) 0.662(3) 0.089(11) Uani 0.54(2) 1 d D U P D 1
H11 H 1.219192 -0.240617 0.747040 0.107 Uiso 0.54(2) 1 calc R U P D 1
C12 C 1.232(4) -0.2760(19) 0.423(3) 0.082(12) Uani 0.54(2) 1 d D U P D 1
H12 H 1.252230 -0.283969 0.340567 0.099 Uiso 0.54(2) 1 calc R U P D 1
C13 C 1.311(4) -0.322(3) 0.514(4) 0.072(11) Uani 0.54(2) 1 d D U P D 1
H13 H 1.370037 -0.363286 0.488002 0.087 Uiso 0.54(2) 1 calc R U P D 1
C14 C 0.213(2) 0.1289(8) 0.1134(15) 0.080(6) Uani 1 1 d . . . . .
H14 H 0.184793 0.145498 0.190742 0.097 Uiso 1 1 calc R U . . .
C15 C 0.0902(19) 0.1103(10) 0.0184(18) 0.090(6) Uani 1 1 d . . . . .
H15 H -0.014193 0.110585 0.033024 0.108 Uiso 1 1 calc R U . . .
C16 C 0.1379(17) 0.0916(7) -0.0983(16) 0.055(5) Uani 1 1 d . . . . .
C17 C 0.2893(18) 0.0798(8) -0.1025(14) 0.066(5) Uani 1 1 d . . . . .
H17 H 0.324098 0.060242 -0.175812 0.080 Uiso 1 1 calc R U . . .
C18 C 0.3940(16) 0.0957(8) -0.0021(15) 0.066(5) Uani 1 1 d . . . . .
H18 H 0.498580 0.084963 -0.008815 0.080 Uiso 1 1 calc R U . . .
C19 C 0.0165(18) 0.0755(11) -0.1970(16) 0.100(6) Uani 1 1 d . . . . .
H19A H 0.058171 0.078867 -0.277441 0.120 Uiso 1 1 calc R U . . .
H19B H -0.064685 0.115106 -0.195904 0.120 Uiso 1 1 calc R U . . .
C20 C -0.0537(18) -0.0070(9) -0.1823(16) 0.084(5) Uani 1 1 d . . . . .
H20A H 0.023689 -0.047129 -0.193853 0.100 Uiso 1 1 calc R U . . .
H20B H -0.084928 -0.012723 -0.098419 0.100 Uiso 1 1 calc R U . . .
C21 C -0.1933(17) -0.0179(9) -0.2783(15) 0.094(7) Uani 1 1 d . . . . .
H21A H -0.268690 0.023217 -0.266687 0.113 Uiso 1 1 calc R U . . .
H21B H -0.160560 -0.011436 -0.361562 0.113 Uiso 1 1 calc R U . . .
C22 C -0.2684(16) -0.0940(10) -0.2718(17) 0.072(5) Uani 1 1 d . . . . .
C23 C -0.311(2) -0.1230(12) -0.159(2) 0.105(8) Uani 1 1 d . . . . .
H23 H -0.292630 -0.093678 -0.084995 0.126 Uiso 1 1 calc R U . . .
C24 C -0.3776(18) -0.1914(9) -0.1577(16) 0.084(6) Uani 1 1 d . U . . .
H24 H -0.408741 -0.207454 -0.081158 0.101 Uiso 1 1 calc R U . . .
C25 C -0.289(2) -0.1430(9) -0.3728(17) 0.103(8) Uani 1 1 d . . . . .
H25 H -0.256668 -0.128972 -0.449867 0.124 Uiso 1 1 calc R U . . .
C26 C -0.360(2) -0.2135(11) -0.356(2) 0.095(7) Uani 1 1 d . U . . .
H26 H -0.376347 -0.245373 -0.426915 0.114 Uiso 1 1 calc R U . . .
C27 C 0.297(2) -0.0132(12) 0.524(2) 0.128(9) Uani 1 1 d D U . . .
C28 C 0.780(2) 0.3362(11) 0.0091(19) 0.097(8) Uani 1 1 d D . . . .
C8 C 1.041(3) -0.1766(12) 0.350(3) 0.071(10) Uani 0.54(2) 1 d D . P D 1
H8A H 1.106378 -0.164260 0.284915 0.086 Uiso 0.54(2) 1 calc R U P D 1
H8B H 1.008824 -0.127038 0.385262 0.086 Uiso 0.54(2) 1 calc R U P D 1
C7A C 0.938(5) -0.171(2) 0.305(4) 0.130(17) Uani 0.46(2) 1 d D U P D 2
H7AA H 1.018633 -0.132077 0.297468 0.156 Uiso 0.46(2) 1 calc R U P D 2
H7AB H 0.885553 -0.158428 0.378281 0.156 Uiso 0.46(2) 1 calc R U P D 2
C8A C 1.007(4) -0.251(2) 0.318(3) 0.133(18) Uani 0.46(2) 1 d D U P D 2
H8AA H 0.921637 -0.288620 0.317727 0.160 Uiso 0.46(2) 1 calc R U P D 2
H8AB H 1.057593 -0.261444 0.242977 0.160 Uiso 0.46(2) 1 calc R U P D 2
C9A C 1.115(3) -0.2683(17) 0.423(3) 0.090(13) Uani 0.46(2) 1 d D U P D 2
C10A C 1.097(5) -0.247(3) 0.542(3) 0.110(17) Uani 0.46(2) 1 d D U P D 2
H10A H 1.011331 -0.218005 0.561412 0.132 Uiso 0.46(2) 1 calc R U P D 2
C12A C 1.246(4) -0.309(2) 0.408(3) 0.069(13) Uani 0.46(2) 1 d D U P D 2
H12A H 1.261817 -0.326011 0.327525 0.083 Uiso 0.46(2) 1 calc R U P D 2
C13A C 1.356(6) -0.328(3) 0.504(4) 0.072(11) Uani 0.46(2) 1 d D U P D 2
H13A H 1.445999 -0.352766 0.485168 0.086 Uiso 0.46(2) 1 calc R U P D 2
C11A C 1.217(6) -0.273(3) 0.640(4) 0.090(12) Uani 0.46(2) 1 d D U P D 2
H11A H 1.202771 -0.260830 0.722363 0.108 Uiso 0.46(2) 1 calc R U P D 2
N2A N 1.342(5) -0.312(3) 0.621(4) 0.061(9) Uani 0.46(2) 1 d D U P D 2

loop_
_atom_site_aniso_label
_atom_site_aniso_U_11
_atom_site_aniso_U_22
_atom_site_aniso_U_33
_atom_site_aniso_U_23
_atom_site_aniso_U_13
_atom_site_aniso_U_12
Cu1 0.058(3) 0.081(3) 0.052(4) -0.010(3) -0.006(3) -0.004(2)
S1 0.087(7) 0.092(6) 0.077(8) -0.001(5) -0.005(6) -0.027(5)
S2 0.069(6) 0.085(5) 0.049(7) -0.006(5) -0.001(5) 0.005(4)
F1 0.33(4) 0.041(10) 0.42(6) -0.034(17) 0.10(4) -0.035(15)
F2 0.43(5) 0.091(15) 0.31(5) 0.047(19) 0.22(4) -0.05(2)
F3 0.20(3) 0.23(3) 0.17(3) 0.00(2) -0.05(2) 0.09(2)
F4 0.092(14) 0.33(4) 0.40(5) 0.29(4) -0.04(2) -0.077(18)
F5 0.13(2) 0.149(19) 0.20(3) -0.016(17) -0.03(2) -0.022(14)
F6 0.079(12) 0.157(15) 0.135(19) 0.029(12) -0.019(12) -0.035(10)
O1 0.15(3) 0.63(9) 0.20(4) -0.21(5) 0.05(3) -0.11(4)
O2 0.20(2) 0.138(16) 0.15(2) 0.025(15) -0.02(2) -0.053(16)
O3 0.137(16) 0.126(14) 0.072(15) -0.015(10) 0.000(13) -0.029(11)
O4 0.077(11) 0.212(19) 0.106(17) -0.039(15) -0.061(12) 0.030(13)
O5 0.091(10) 0.062(7) 0.072(11) -0.004(7) -0.046(9) 0.000(6)
O6 0.073(9) 0.094(9) 0.065(12) -0.021(7) 0.008(8) 0.023(7)
N1 0.058(9) 0.076(10) 0.068(12) -0.023(7) -0.007(8) -0.016(8)
N2 0.06(2) 0.093(17) 0.064(14) -0.007(14) -0.011(15) 0.023(15)
N3 0.046(9) 0.091(10) 0.073(15) -0.023(8) -0.002(8) -0.004(7)
N4 0.108(11) 0.110(11) 0.008(9) -0.004(8) 0.001(9) 0.012(9)
C1 0.109(16) 0.103(14) 0.051(14) -0.017(9) 0.003(11) -0.011(12)
C2 0.078(11) 0.093(13) 0.120(18) 0.017(11) -0.022(11) 0.011(12)
C3 0.048(10) 0.092(12) 0.097(16) 0.006(10) -0.035(9) -0.012(10)
C4 0.102(15) 0.066(11) 0.091(16) -0.007(9) -0.022(11) -0.024(10)
C5 0.076(11) 0.073(12) 0.091(15) -0.026(9) -0.014(10) -0.017(10)
C6 0.129(15) 0.101(13) 0.117(17) 0.030(11) -0.070(14) 0.035(11)
C7 0.08(2) 0.066(18) 0.07(3) 0.026(16) 0.006(17) -0.017(14)
C9 0.13(2) 0.052(17) 0.062(16) -0.022(13) -0.042(17) 0.009(14)
C10 0.12(3) 0.10(2) 0.067(16) -0.027(15) -0.037(18) 0.041(19)
C11 0.074(19) 0.12(2) 0.070(17) 0.004(16) -0.004(15) 0.046(17)
C12 0.12(3) 0.06(2) 0.060(18) -0.026(13) -0.047(15) 0.007(14)
C13 0.06(2) 0.088(18) 0.064(15) -0.015(13) -0.026(16) 0.014(15)
C14 0.105(15) 0.099(12) 0.034(12) -0.029(8) -0.005(11) 0.011(9)
C15 0.063(10) 0.154(15) 0.054(14) -0.008(11) 0.009(10) -0.054(9)
C16 0.057(10) 0.051(8) 0.055(13) -0.004(7) -0.006(9) -0.024(6)
C17 0.070(11) 0.076(9) 0.055(12) -0.020(8) 0.012(9) -0.004(8)
C18 0.046(9) 0.095(11) 0.054(12) -0.022(9) -0.011(9) -0.018(7)
C19 0.062(10) 0.148(14) 0.085(15) -0.029(12) -0.022(10) -0.048(10)
C20 0.090(11) 0.105(12) 0.057(13) -0.015(9) 0.016(10) -0.033(9)
C21 0.084(12) 0.130(14) 0.061(13) 0.039(10) -0.032(10) -0.055(10)
C22 0.064(10) 0.105(12) 0.046(13) 0.006(10) 0.000(9) -0.024(9)
C23 0.096(14) 0.157(19) 0.057(17) -0.003(12) -0.017(12) -0.044(12)
C24 0.089(12) 0.080(11) 0.075(14) -0.011(9) -0.027(11) -0.001(9)
C25 0.155(17) 0.061(10) 0.079(15) -0.025(9) -0.055(13) -0.003(10)
C26 0.127(15) 0.103(14) 0.053(16) -0.039(11) -0.005(13) 0.046(12)
C27 0.120(16) 0.115(17) 0.15(2) 0.066(16) 0.017(15) -0.039(14)
C28 0.082(16) 0.114(16) 0.09(2) 0.032(13) -0.010(14) -0.034(11)
C8 0.081(19) 0.073(17) 0.058(19) 0.000(13) -0.003(16) 0.004(12)
C7A 0.08(3) 0.17(3) 0.12(3) -0.03(2) -0.08(2) 0.02(2)
C8A 0.11(3) 0.18(3) 0.09(2) -0.03(3) -0.07(2) 0.05(2)
C9A 0.068(18) 0.13(3) 0.060(17) -0.063(18) -0.041(15) 0.014(18)
C10A 0.11(3) 0.15(4) 0.069(19) -0.05(2) -0.01(2) 0.04(3)
C12A 0.09(2) 0.09(3) 0.029(18) -0.011(19) -0.011(15) 0.020(19)
C13A 0.07(2) 0.09(2) 0.050(15) -0.022(15) -0.028(16) -0.012(17)
C11A 0.080(19) 0.11(3) 0.072(18) -0.023(19) -0.015(15) -0.006(17)
N2A 0.060(17) 0.074(17) 0.045(15) -0.007(14) -0.016(15) -0.032(13)

loop_
_atom_type_symbol
_atom_type_description
_atom_type_scat_dispersion_real
_atom_type_scat_dispersion_imag
_atom_type_scat_source
C C 0.0000 0.0000 'International Tables Vol C Tables 4.2.6.8 and 6.1.1.4'
N N 0.0000 0.0000 'International Tables Vol C Tables 4.2.6.8 and 6.1.1.4'
Cu Cu 0.0000 0.0000 'International Tables Vol C Tables 4.2.6.8 and 6.1.1.4'
F F 0.0000 0.0000 'International Tables Vol C Tables 4.2.6.8 and 6.1.1.4'
O O 0.0000 0.0000 'International Tables Vol C Tables 4.2.6.8 and 6.1.1.4'
S S 0.0000 0.0000 'International Tables Vol C Tables 4.2.6.8 and 6.1.1.4'
H H 0.0000 0.0000 'International Tables Vol C Tables 4.2.6.8 and 6.1.1.4'

loop_
_geom_angle_atom_site_label_1
_geom_angle_atom_site_label_2
_geom_angle_atom_site_label_3
_geom_angle
_geom_angle_site_symmetry_1
_geom_angle_site_symmetry_3
N1 Cu1 N2 88.7(15) . 2_756
N1 Cu1 N3 90.1(6) . .
N1 Cu1 N4 177.8(9) . 2
N1 Cu1 N2A 92.6(15) . 2_756
N3 Cu1 N2 172.8(15) . 2_756
N3 Cu1 N4 89.7(6) . 2
N4 Cu1 N2 91.8(15) 2 2_756
N2A Cu1 N3 177.0(17) 2_756 .
O1 S1 O2 112(2) . .
O1 S1 O3 121(2) . .
O1 S1 C27 107(3) . .
O2 S1 O3 109.9(14) . .
O2 S1 C27 100.6(13) . .
O3 S1 C27 104.2(12) . .
O4 S2 O5 110.5(14) . .
O4 S2 O6 115.5(10) . .
O4 S2 C28 104.0(14) . .
O5 S2 O6 116.6(11) . .
O5 S2 C28 104.1(8) . .
O6 S2 C28 104.4(9) . .
C1 N1 Cu1 126.0(12) . .
C5 N1 Cu1 124.3(13) . .
C5 N1 C1 109.7(15) . .
C11 N2 Cu1 118(3) . 2_746
C13 N2 Cu1 122(2) . 2_746
C13 N2 C11 115(2) . .
C14 N3 Cu1 120.7(15) . .
C14 N3 C18 116.1(13) . .
C18 N3 Cu1 123.1(11) . .
C24 N4 Cu1 124.0(16) . 2_545
C26 N4 Cu1 125.6(13) . 2_545
C26 N4 C24 110.4(17) . .
N1 C1 H1 113.9 . .
N1 C1 C2 132.2(18) . .
C2 C1 H1 113.9 . .
C1 C2 H2 123.6 . .
C3 C2 C1 112.8(18) . .
C3 C2 H2 123.6 . .
C2 C3 C4 118.0(15) . .
C2 C3 C6 121.8(17) . .
C4 C3 C6 120.0(15) . .
C3 C4 H4 119.6 . .
C5 C4 C3 120.7(15) . .
C5 C4 H4 119.7 . .
N1 C5 C4 126.2(17) . .
N1 C5 H5 116.9 . .
C4 C5 H5 116.9 . .
C3 C6 H6AA 106.8 . .
C3 C6 H6AB 106.8 . .
C3 C6 H6BC 112.6 . .
C3 C6 H6BD 112.6 . .
C3 C6 C7 122.2(19) . .
C3 C6 C7A 95.9(16) . .
H6AA C6 H6AB 106.6 . .
H6BC C6 H6BD 110.1 . .
C7 C6 H6AA 106.8 . .
C7 C6 H6AB 106.8 . .
C7A C6 H6BC 112.6 . .
C7A C6 H6BD 112.5 . .
C6 C7 H7A 109.8 . .
C6 C7 H7B 109.9 . .
C6 C7 C8 109.1(13) . .
H7A C7 H7B 108.3 . .
C8 C7 H7A 109.9 . .
C8 C7 H7B 109.9 . .
C10 C9 C8 123(3) . .
C12 C9 C10 113(2) . .
C12 C9 C8 124(3) . .
C9 C10 H10 120.4 . .
C9 C10 C11 119(3) . .
C11 C10 H10 120.4 . .
N2 C11 C10 124(3) . .
N2 C11 H11 118.0 . .
C10 C11 H11 118.1 . .
C9 C12 H12 117.9 . .
C9 C12 C13 124(3) . .
C13 C12 H12 117.9 . .
N2 C13 C12 124(3) . .
N2 C13 H13 117.8 . .
C12 C13 H13 117.8 . .
N3 C14 H14 117.3 . .
N3 C14 C15 125.5(19) . .
C15 C14 H14 117.3 . .
C14 C15 H15 122.5 . .
C16 C15 C14 115.0(16) . .
C16 C15 H15 122.5 . .
C15 C16 C19 116.2(15) . .
C17 C16 C15 116.9(13) . .
C17 C16 C19 126.2(18) . .
C16 C17 H17 119.4 . .
C16 C17 C18 121.2(17) . .
C18 C17 H17 119.4 . .
N3 C18 C17 124.0(15) . .
N3 C18 H18 118.0 . .
C17 C18 H18 118.0 . .
C16 C19 H19A 109.4 . .
C16 C19 H19B 109.4 . .
C16 C19 C20 111.2(14) . .
H19A C19 H19B 108.0 . .
C20 C19 H19A 109.4 . .
C20 C19 H19B 109.4 . .
C19 C20 H20A 109.7 . .
C19 C20 H20B 109.8 . .
H20A C20 H20B 108.2 . .
C21 C20 C19 109.6(13) . .
C21 C20 H20A 109.7 . .
C21 C20 H20B 109.7 . .
C20 C21 H21A 108.8 . .
C20 C21 H21B 108.8 . .
H21A C21 H21B 107.7 . .
C22 C21 C20 113.9(12) . .
C22 C21 H21A 108.8 . .
C22 C21 H21B 108.8 . .
C23 C22 C21 121.2(16) . .
C25 C22 C21 121.7(19) . .
C25 C22 C23 116.9(16) . .
C22 C23 H23 120.6 . .
C24 C23 C22 118.8(17) . .
C24 C23 H23 120.6 . .
N4 C24 H24 116.0 . .
C23 C24 N4 128(2) . .
C23 C24 H24 116.0 . .
C22 C25 H25 121.6 . .
C26 C25 C22 117(2) . .
C26 C25 H25 121.6 . .
N4 C26 C25 128.9(17) . .
N4 C26 H26 115.6 . .
C25 C26 H26 115.5 . .
F1 C27 S1 111.9(17) . .
F2 C27 S1 114.0(19) . .
F2 C27 F1 104.0(16) . .
F3 C27 S1 108.6(16) . .
F3 C27 F1 108.2(19) . .
F3 C27 F2 110.0(18) . .
F4 C28 S2 110.9(19) . .
F4 C28 F6 110.3(15) . .
F5 C28 S2 109.0(17) . .
F5 C28 F4 109.1(19) . .
F5 C28 F6 111.5(17) . .
F6 C28 S2 106.0(14) . .
C7 C8 H8A 109.0 . .
C7 C8 H8B 109.0 . .
C9 C8 C7 112.9(13) . .
C9 C8 H8A 109.0 . .
C9 C8 H8B 109.0 . .
H8A C8 H8B 107.8 . .
C6 C7A H7AA 110.4 . .
C6 C7A H7AB 110.4 . .
H7AA C7A H7AB 108.6 . .
C8A C7A C6 107(2) . .
C8A C7A H7AA 110.4 . .
C8A C7A H7AB 110.4 . .
C7A C8A H8AA 107.6 . .
C7A C8A H8AB 107.6 . .
H8AA C8A H8AB 107.0 . .
C9A C8A C7A 119(2) . .
C9A C8A H8AA 107.6 . .
C9A C8A H8AB 107.6 . .
C10A C9A C8A 124(3) . .
C12A C9A C8A 120(3) . .
C12A C9A C10A 116(2) . .
C9A C10A H10A 121.6 . .
C9A C10A C11A 117(3) . .
C11A C10A H10A 121.7 . .
C9A C12A H12A 118.5 . .
C9A C12A C13A 123(3) . .
C13A C12A H12A 118.3 . .
C12A C13A H13A 118.1 . .
N2A C13A C12A 124(3) . .
N2A C13A H13A 117.9 . .
C10A C11A H11A 117.2 . .
N2A C11A C10A 125(3) . .
N2A C11A H11A 117.3 . .
C13A N2A C11A 115(3) . .

loop_
_geom_bond_atom_site_label_1
_geom_bond_atom_site_label_2
_geom_bond_distance
_geom_bond_site_symmetry_2
Cu1 N1 1.964(15) .
Cu1 N2 2.05(3) 2_756
Cu1 N3 2.012(13) .
Cu1 N4 2.019(18) 2
Cu1 N2A 1.94(3) 2_756
S1 O1 1.33(3) .
S1 O2 1.41(3) .
S1 O3 1.49(2) .
S1 C27 1.74(2) .
S2 O4 1.28(2) .
S2 O5 1.376(16) .
S2 O6 1.451(13) .
S2 C28 1.86(2) .
F1 C27 1.32(2) .
F2 C27 1.312(19) .
F3 C27 1.272(19) .
F4 C28 1.284(19) .
F5 C28 1.264(19) .
F6 C28 1.306(17) .
N1 C1 1.36(2) .
N1 C5 1.329(18) .
N2 C11 1.33(3) .
N2 C13 1.32(3) .
N3 C14 1.30(2) .
N3 C18 1.31(2) .
N4 C24 1.38(2) .
N4 C26 1.33(2) .
C1 H1 0.9500 .
C1 C2 1.40(2) .
C2 H2 0.9500 .
C2 C3 1.39(2) .
C3 C4 1.41(2) .
C3 C6 1.50(2) .
C4 H4 0.9500 .
C4 C5 1.36(2) .
C5 H5 0.9500 .
C6 H6AA 0.9900 .
C6 H6AB 0.9900 .
C6 H6BC 0.9900 .
C6 H6BD 0.9900 .
C6 C7 1.520(3) .
C6 C7A 1.55(2) .
C7 H7A 0.9900 .
C7 H7B 0.9900 .
C7 C8 1.520(3) .
C9 C10 1.40(4) .
C9 C12 1.37(3) .
C9 C8 1.44(3) .
C10 H10 0.9500 .
C10 C11 1.48(3) .
C11 H11 0.9500 .
C12 H12 0.9500 .
C12 C13 1.39(3) .
C13 H13 0.9500 .
C14 H14 0.9500 .
C14 C15 1.45(2) .
C15 H15 0.9500 .
C15 C16 1.42(2) .
C16 C17 1.355(19) .
C16 C19 1.461(16) .
C17 H17 0.9500 .
C17 C18 1.383(17) .
C18 H18 0.9500 .
C19 H19A 0.9900 .
C19 H19B 0.9900 .
C19 C20 1.57(2) .
C20 H20A 0.9900 .
C20 H20B 0.9900 .
C20 C21 1.539(17) .
C21 H21A 0.9900 .
C21 H21B 0.9900 .
C21 C22 1.476(19) .
C22 C23 1.42(2) .
C22 C25 1.39(2) .
C23 H23 0.9500 .
C23 C24 1.32(2) .
C24 H24 0.9500 .
C25 H25 0.9500 .
C25 C26 1.39(3) .
C26 H26 0.9500 .
C8 H8A 0.9900 .
C8 H8B 0.9900 .
C7A H7AA 0.9900 .
C7A H7AB 0.9900 .
C7A C8A 1.51(3) .
C8A H8AA 0.9900 .
C8A H8AB 0.9900 .
C8A C9A 1.45(3) .
C9A C10A 1.38(4) .
C9A C12A 1.38(4) .
C10A H10A 0.9500 .
C10A C11A 1.48(3) .
C12A H12A 0.9500 .
C12A C13A 1.38(3) .
C13A H13A 0.9500 .
C13A N2A 1.32(3) .
C11A H11A 0.9500 .
C11A N2A 1.33(3) .

loop_
_geom_torsion_atom_site_label_1
_geom_torsion_atom_site_label_2
_geom_torsion_atom_site_label_3
_geom_torsion_atom_site_label_4
_geom_torsion
_geom_torsion_site_symmetry_1
_geom_torsion_site_symmetry_2
_geom_torsion_site_symmetry_3
_geom_torsion_site_symmetry_4
Cu1 N1 C1 C2 -172.5(15) . . . .
Cu1 N1 C5 C4 174.6(12) . . . .
Cu1 N2 C11 C10 159(2) 2_746 . . .
Cu1 N2 C13 C12 -153(4) 2_746 . . .
Cu1 N3 C14 C15 178.5(11) . . . .
Cu1 N3 C18 C17 -175.0(11) . . . .
Cu1 N4 C24 C23 -178.6(14) 2_545 . . .
Cu1 N4 C26 C25 178.2(13) 2_545 . . .
O1 S1 C27 F1 65(2) . . . .
O1 S1 C27 F2 -52(3) . . . .
O1 S1 C27 F3 -175(2) . . . .
O2 S1 C27 F1 -178(2) . . . .
O2 S1 C27 F2 65(2) . . . .
O2 S1 C27 F3 -58(2) . . . .
O3 S1 C27 F1 -63.9(19) . . . .
O3 S1 C27 F2 178(2) . . . .
O3 S1 C27 F3 55(2) . . . .
O4 S2 C28 F4 64.1(18) . . . .
O4 S2 C28 F5 -175.7(17) . . . .
O4 S2 C28 F6 -55.7(16) . . . .
O5 S2 C28 F4 179.9(16) . . . .
O5 S2 C28 F5 -60.0(18) . . . .
O5 S2 C28 F6 60.1(16) . . . .
O6 S2 C28 F4 -57.4(18) . . . .
O6 S2 C28 F5 62.8(18) . . . .
O6 S2 C28 F6 -177.1(14) . . . .
N1 C1 C2 C3 -7(3) . . . .
N3 C14 C15 C16 -5(2) . . . .
C1 N1 C5 C4 -3(2) . . . .
C1 C2 C3 C4 6(2) . . . .
C1 C2 C3 C6 -179.9(14) . . . .
C2 C3 C4 C5 -5(2) . . . .
C2 C3 C6 C7 91(2) . . . .
C2 C3 C6 C7A 67(3) . . . .
C3 C4 C5 N1 3(2) . . . .
C3 C6 C7 C8 -63(3) . . . .
C3 C6 C7A C8A 173(4) . . . .
C4 C3 C6 C7 -95(2) . . . .
C4 C3 C6 C7A -118(3) . . . .
C5 N1 C1 C2 5(3) . . . .
C6 C3 C4 C5 -179.1(14) . . . .
C6 C7 C8 C9 -175(3) . . . .
C6 C7A C8A C9A -178(3) . . . .
C9 C10 C11 N2 -3(3) . . . .
C9 C12 C13 N2 -8(6) . . . .
C10 C9 C12 C13 8(4) . . . .
C10 C9 C8 C7 -102(3) . . . .
C11 N2 C13 C12 1(6) . . . .
C12 C9 C10 C11 -3(2) . . . .
C12 C9 C8 C7 82(3) . . . .
C13 N2 C11 C10 4(5) . . . .
C14 N3 C18 C17 9(2) . . . .
C14 C15 C16 C17 11.3(19) . . . .
C14 C15 C16 C19 -177.7(13) . . . .
C15 C16 C17 C18 -9(2) . . . .
C15 C16 C19 C20 -75.9(19) . . . .
C16 C17 C18 N3 -2(2) . . . .
C16 C19 C20 C21 173.2(16) . . . .
C17 C16 C19 C20 94(2) . . . .
C18 N3 C14 C15 -5(2) . . . .
C19 C16 C17 C18 -178.7(14) . . . .
C19 C20 C21 C22 -179.8(17) . . . .
C20 C21 C22 C23 51(2) . . . .
C20 C21 C22 C25 -123.7(17) . . . .
C21 C22 C23 C24 -179.8(15) . . . .
C21 C22 C25 C26 179.4(14) . . . .
C22 C23 C24 N4 3(3) . . . .
C22 C25 C26 N4 -2(3) . . . .
C23 C22 C25 C26 4(2) . . . .
C24 N4 C26 C25 0(2) . . . .
C25 C22 C23 C24 -5(2) . . . .
C26 N4 C24 C23 0(2) . . . .
C8 C9 C10 C11 -178.9(15) . . . .
C8 C9 C12 C13 -176(3) . . . .
C7A C8A C9A C10A 45(5) . . . .
C7A C8A C9A C12A -137(5) . . . .
C8A C9A C10A C11A 177(3) . . . .
C8A C9A C12A C13A 180(4) . . . .
C9A C10A C11A N2A 2(6) . . . .
C9A C12A C13A N2A 4(7) . . . .
C10A C9A C12A C13A -2(5) . . . .
C10A C11A N2A Cu1 -178(3) . . . 2_746
C10A C11A N2A C13A 0(7) . . . .
C12A C9A C10A C11A -1(4) . . . .
C12A C13A N2A Cu1 174(4) . . . 2_746
C12A C13A N2A C11A -3(7) . . . .
